data_7115713
loop_
_publ_author_name
'Guo-Feng Zhang'
'Ze-Qiang Chen'
'Matthew P. Aldred'
'Zhe Hu'
'Tao Chen'
'Zhenli Huang'
'Xianggao Meng'
'Ming-Qiang Zhu'

_publ_section_title
;
 Direct validation of the restriction of intramolecular rotation
 hypothesis via the synthesis of novel ortho-methyl substituted
 tetraphenylethenes and their application in cell imaging
;
_journal_name_full Chem.Commun.
_journal_page_first 12058
_journal_paper_doi 10.1039/C4cc04241G
_journal_volume 50
_journal_year 2014
_chemical_formula_sum 'C26 H20'
_chemical_formula_weight 332.42
_chemical_name_systematic
; 
 ? 
;
_space_group_IT_number 4
_symmetry_cell_setting monoclinic
_symmetry_space_group_name_Hall 'P 2yb'
_symmetry_space_group_name_H-M 'P 1 21 1'
_atom_sites_solution_hydrogens geom
_atom_sites_solution_primary direct
_atom_sites_solution_secondary difmap
_audit_creation_method SHELXL-97
_cell_angle_alpha 90.00
_cell_angle_beta 107.096(3)
_cell_angle_gamma 90.00
_cell_formula_units_Z 2
_cell_length_a 9.8251(19)
_cell_length_b 9.5020(18)
_cell_length_c 10.709(2)
_cell_measurement_reflns_used 4239
_cell_measurement_temperature 298(2)
_cell_measurement_theta_max 31.23
_cell_measurement_theta_min 2.48
_cell_volume 955.6(3)
_computing_cell_refinement 'Bruker SAINT'
_computing_data_collection 'Bruker APEX2'
_computing_data_reduction 'Bruker SAINT'
_computing_molecular_graphics 'Bruker SHELXTL'
_computing_publication_material 'Bruker SHELXTL'
_computing_structure_refinement 'SHELXL-97 (Sheldrick, 1997)'
_computing_structure_solution 'SHELXS-97 (Sheldrick, 1990)'
_diffrn_ambient_temperature 298(2)
_diffrn_measured_fraction_theta_full 0.997
_diffrn_measured_fraction_theta_max 0.997
_diffrn_measurement_device_type 'Bruker APEX-II CCD'
_diffrn_measurement_method '\f and \w scans'
_diffrn_radiation_monochromator graphite
_diffrn_radiation_source 'fine-focus sealed tube'
_diffrn_radiation_type MoK\a
_diffrn_radiation_wavelength 0.71073
_diffrn_reflns_av_R_equivalents 0.0210
_diffrn_reflns_av_sigmaI/netI 0.0301
_diffrn_reflns_limit_h_max 13
_diffrn_reflns_limit_h_min -13
_diffrn_reflns_limit_k_max 13
_diffrn_reflns_limit_k_min -11
_diffrn_reflns_limit_l_max 15
_diffrn_reflns_limit_l_min -15
_diffrn_reflns_number 9662
_diffrn_reflns_theta_full 30.00
_diffrn_reflns_theta_max 30.00
_diffrn_reflns_theta_min 1.99
_diffrn_standards_number 0
_exptl_absorpt_coefficient_mu 0.065
_exptl_absorpt_correction_T_max 0.9871
_exptl_absorpt_correction_T_min 0.9871
_exptl_absorpt_correction_type none
_exptl_crystal_density_diffrn 1.155
_exptl_crystal_density_method 'not measured'
_exptl_crystal_F_000 352
_exptl_crystal_size_max 0.20
_exptl_crystal_size_mid 0.20
_exptl_crystal_size_min 0.20
_refine_diff_density_max 0.173
_refine_diff_density_min -0.209
_refine_diff_density_rms 0.036
_refine_ls_abs_structure_details 'Flack H D (1983), Acta Cryst. A39, 876-881'
_refine_ls_abs_structure_Flack -5(10)
_refine_ls_extinction_method none
_refine_ls_goodness_of_fit_ref 1.053
_refine_ls_hydrogen_treatment mixed
_refine_ls_matrix_type full
_refine_ls_number_parameters 235
_refine_ls_number_reflns 5085
_refine_ls_number_restraints 1
_refine_ls_restrained_S_all 1.053
_refine_ls_R_factor_all 0.0514
_refine_ls_R_factor_gt 0.0414
_refine_ls_shift/su_max 0.000
_refine_ls_shift/su_mean 0.000
_refine_ls_structure_factor_coef Fsqd
_refine_ls_weighting_details 'calc w=1/[\s^2^(Fo^2^)+(0.0709P)^2^+0.0441P] where P=(Fo^2^+2Fc^2^)/3'
_refine_ls_weighting_scheme calc
_refine_ls_wR_factor_gt 0.1167
_refine_ls_wR_factor_ref 0.1263
_reflns_number_gt 4252
_reflns_number_total 5085
_reflns_threshold_expression >2sigma(I)
_cod_data_source_file c4cc04241g2.cif
_cod_data_source_block g:\140519c\work\mo_140519c_0m
_cod_original_sg_symbol_H-M P2(1)
_cod_database_code 7115713

loop_
_symmetry_equiv_pos_as_xyz
'x, y, z'
'-x, y+1/2, -z'

loop_
_atom_site_label
_atom_site_type_symbol
_atom_site_fract_x
_atom_site_fract_y
_atom_site_fract_z
_atom_site_U_iso_or_equiv
_atom_site_adp_type
_atom_site_occupancy
_atom_site_symmetry_multiplicity
_atom_site_calc_flag
_atom_site_refinement_flags
C1 C 0.38719(13) 0.80074(15) 0.80018(12) 0.0413(3) Uani 1 1 d .
C2 C 0.24937(13) 0.76596(15) 0.74094(12) 0.0415(3) Uani 1 1 d .
C3 C 0.45162(16) 0.80730(18) 0.94461(13) 0.0505(3) Uani 1 1 d .
C4 C 0.58528(19) 0.7488(2) 1.00073(16) 0.0685(5) Uani 1 1 d .
H4 H 0.6324 0.7046 0.9479 0.082 Uiso 1 1 calc R
C5 C 0.6493(3) 0.7554(4) 1.1344(2) 0.1094(11) Uani 1 1 d .
H5 H 0.7384 0.7149 1.1706 0.131 Uiso 1 1 calc R
C6 C 0.5831(5) 0.8202(5) 1.2122(2) 0.1366(17) Uani 1 1 d .
H6 H 0.6268 0.8248 1.3018 0.164 Uiso 1 1 calc R
C7 C 0.4515(5) 0.8795(4) 1.1594(3) 0.1238(14) Uani 1 1 d .
H7 H 0.4065 0.9236 1.2140 0.149 Uiso 1 1 calc R
C8 C 0.3833(3) 0.8749(3) 1.0240(2) 0.0805(6) Uani 1 1 d .
H8 H 0.2945 0.9162 0.9887 0.097 Uiso 1 1 calc R
C9 C 0.48793(13) 0.83288(16) 0.72353(12) 0.0418(3) Uani 1 1 d .
C10 C 0.56368(16) 0.95829(19) 0.74251(15) 0.0523(3) Uani 1 1 d .
H10 H 0.5531 1.0222 0.8048 0.063 Uiso 1 1 calc R
C11 C 0.65531(18) 0.9887(2) 0.66883(17) 0.0636(5) Uani 1 1 d .
H11 H 0.7032 1.0744 0.6799 0.076 Uiso 1 1 calc R
C12 C 0.67546(18) 0.8937(3) 0.58030(17) 0.0671(5) Uani 1 1 d .
H12 H 0.7377 0.9143 0.5320 0.081 Uiso 1 1 calc R
C13 C 0.60354(18) 0.7668(2) 0.56234(16) 0.0626(4) Uani 1 1 d .
H13 H 0.6180 0.7018 0.5026 0.075 Uiso 1 1 calc R
C14 C 0.50953(15) 0.73622(18) 0.63359(13) 0.0491(3) Uani 1 1 d .
H14 H 0.4610 0.6509 0.6211 0.059 Uiso 1 1 calc R
C15 C 0.18336(13) 0.77951(16) 0.59715(13) 0.0444(3) Uani 1 1 d .
C16 C 0.20167(17) 0.8993(2) 0.52871(17) 0.0597(4) Uani 1 1 d .
H16 H 0.2554 0.9740 0.5735 0.072 Uiso 1 1 calc R
C17 C 0.1408(2) 0.9084(3) 0.39475(19) 0.0727(5) Uani 1 1 d .
H17 H 0.1548 0.9887 0.3504 0.087 Uiso 1 1 calc R
C18 C 0.0599(2) 0.7996(3) 0.32689(18) 0.0758(6) Uani 1 1 d .
H18 H 0.0204 0.8057 0.2368 0.091 Uiso 1 1 calc R
C19 C 0.0375(2) 0.6819(3) 0.39255(18) 0.0715(5) Uani 1 1 d .
H19 H -0.0186 0.6089 0.3470 0.086 Uiso 1 1 calc R
C20 C 0.09868(16) 0.67156(19) 0.52708(16) 0.0547(4) Uani 1 1 d .
H20 H 0.0828 0.5915 0.5708 0.066 Uiso 1 1 calc R
C21 C 0.15475(14) 0.70927(16) 0.81536(13) 0.0431(3) Uani 1 1 d .
C22 C 0.01702(15) 0.76170(19) 0.79318(16) 0.0520(3) Uani 1 1 d .
H22 H -0.0152 0.8331 0.7323 0.062 Uiso 1 1 calc R
C23 C -0.07237(17) 0.7089(2) 0.86065(17) 0.0611(4) Uani 1 1 d .
H23 H -0.1637 0.7451 0.8455 0.073 Uiso 1 1 calc R
C24 C -0.0257(2) 0.6032(3) 0.94954(18) 0.0710(5) Uani 1 1 d .
H24 H -0.0850 0.5687 0.9961 0.085 Uiso 1 1 calc R
C25 C 0.1089(2) 0.5475(2) 0.97053(19) 0.0703(5) Uani 1 1 d .
H25 H 0.1394 0.4745 1.0300 0.084 Uiso 1 1 calc R
C26 C 0.19878(18) 0.59989(18) 0.90338(16) 0.0556(4) Uani 1 1 d .
H26 H 0.2891 0.5614 0.9175 0.067 Uiso 1 1 calc R

loop_
_atom_site_aniso_label
_atom_site_aniso_U_11
_atom_site_aniso_U_22
_atom_site_aniso_U_33
_atom_site_aniso_U_23
_atom_site_aniso_U_13
_atom_site_aniso_U_12
C1 0.0421(6) 0.0440(8) 0.0404(6) -0.0002(5) 0.0165(5) -0.0019(5)
C2 0.0393(6) 0.0421(7) 0.0452(6) 0.0043(6) 0.0156(5) 0.0025(5)
C3 0.0585(8) 0.0545(9) 0.0413(6) -0.0049(6) 0.0187(6) -0.0175(7)
C4 0.0605(9) 0.0902(15) 0.0465(7) 0.0120(9) 0.0028(7) -0.0212(9)
C5 0.1132(18) 0.139(3) 0.0508(10) 0.0281(14) -0.0159(11) -0.0623(19)
C6 0.197(4) 0.160(3) 0.0388(10) -0.0039(15) 0.0135(16) -0.105(3)
C7 0.203(4) 0.123(3) 0.0709(14) -0.0497(17) 0.080(2) -0.082(3)
C8 0.1061(16) 0.0811(15) 0.0690(11) -0.0284(10) 0.0487(11) -0.0274(12)
C9 0.0363(5) 0.0519(8) 0.0368(5) 0.0035(5) 0.0101(4) -0.0015(5)
C10 0.0503(7) 0.0553(9) 0.0521(7) -0.0027(7) 0.0165(6) -0.0091(6)
C11 0.0552(8) 0.0735(12) 0.0622(9) 0.0097(9) 0.0173(7) -0.0185(8)
C12 0.0539(8) 0.0998(15) 0.0524(8) 0.0133(9) 0.0231(7) -0.0074(9)
C13 0.0630(9) 0.0843(13) 0.0466(7) 0.0015(8) 0.0257(7) 0.0042(9)
C14 0.0488(7) 0.0572(9) 0.0421(7) -0.0004(6) 0.0146(5) -0.0011(6)
C15 0.0348(5) 0.0521(9) 0.0462(6) 0.0073(6) 0.0118(5) 0.0052(5)
C16 0.0530(8) 0.0591(10) 0.0634(9) 0.0194(8) 0.0116(7) 0.0067(7)
C17 0.0670(10) 0.0841(14) 0.0652(10) 0.0344(10) 0.0164(8) 0.0179(10)
C18 0.0654(10) 0.1048(18) 0.0504(8) 0.0156(10) 0.0063(7) 0.0212(11)
C19 0.0614(10) 0.0878(14) 0.0571(9) -0.0080(10) 0.0049(7) 0.0056(10)
C20 0.0478(7) 0.0604(10) 0.0543(8) 0.0027(7) 0.0124(6) 0.0008(7)
C21 0.0420(6) 0.0427(7) 0.0471(7) 0.0002(6) 0.0169(5) -0.0025(5)
C22 0.0452(7) 0.0518(9) 0.0628(8) 0.0006(7) 0.0221(6) 0.0017(6)
C23 0.0480(7) 0.0729(11) 0.0704(10) -0.0135(9) 0.0299(7) -0.0081(7)
C24 0.0680(11) 0.0895(14) 0.0656(10) -0.0044(10) 0.0352(8) -0.0276(10)
C25 0.0743(11) 0.0716(12) 0.0656(10) 0.0207(9) 0.0216(8) -0.0167(9)
C26 0.0507(8) 0.0550(9) 0.0612(9) 0.0118(7) 0.0168(6) -0.0020(7)

loop_
_atom_type_symbol
_atom_type_description
_atom_type_scat_dispersion_real
_atom_type_scat_dispersion_imag
_atom_type_scat_source
C C 0.0033 0.0016 'International Tables Vol C Tables 4.2.6.8 and 6.1.1.4'
H H 0.0000 0.0000 'International Tables Vol C Tables 4.2.6.8 and 6.1.1.4'

loop_
_geom_angle_atom_site_label_1
_geom_angle_atom_site_label_2
_geom_angle_atom_site_label_3
_geom_angle
C2 C1 C3 123.81(11)
C2 C1 C9 121.68(11)
C3 C1 C9 114.49(11)
C1 C2 C15 122.24(11)
C1 C2 C21 122.10(11)
C15 C2 C21 115.66(11)
C8 C3 C4 119.11(17)
C8 C3 C1 121.44(17)
C4 C3 C1 119.42(14)
C5 C4 C3 120.9(2)
C5 C4 H4 119.6
C3 C4 H4 119.6
C6 C5 C4 120.3(3)
C6 C5 H5 119.9
C4 C5 H5 119.9
C5 C6 C7 120.1(2)
C5 C6 H6 119.9
C7 C6 H6 119.9
C6 C7 C8 121.1(3)
C6 C7 H7 119.4
C8 C7 H7 119.4
C3 C8 C7 118.5(3)
C3 C8 H8 120.8
C7 C8 H8 120.8
C10 C9 C14 118.93(13)
C10 C9 C1 120.61(13)
C14 C9 C1 120.45(13)
C9 C10 C11 120.27(16)
C9 C10 H10 119.9
C11 C10 H10 119.9
C12 C11 C10 120.44(17)
C12 C11 H11 119.8
C10 C11 H11 119.8
C11 C12 C13 120.08(14)
C11 C12 H12 120.0
C13 C12 H12 120.0
C12 C13 C14 120.04(17)
C12 C13 H13 120.0
C14 C13 H13 120.0
C13 C14 C9 120.20(16)
C13 C14 H14 119.9
C9 C14 H14 119.9
C20 C15 C16 117.84(14)
C20 C15 C2 120.17(13)
C16 C15 C2 121.99(14)
C17 C16 C15 120.83(19)
C17 C16 H16 119.6
C15 C16 H16 119.6
C18 C17 C16 120.47(19)
C18 C17 H17 119.8
C16 C17 H17 119.8
C19 C18 C17 119.78(16)
C19 C18 H18 120.1
C17 C18 H18 120.1
C18 C19 C20 120.2(2)
C18 C19 H19 119.9
C20 C19 H19 119.9
C19 C20 C15 120.88(17)
C19 C20 H20 119.6
C15 C20 H20 119.6
C26 C21 C22 118.51(13)
C26 C21 C2 121.06(13)
C22 C21 C2 120.38(13)
C23 C22 C21 120.91(16)
C23 C22 H22 119.5
C21 C22 H22 119.5
C24 C23 C22 119.71(16)
C24 C23 H23 120.1
C22 C23 H23 120.1
C23 C24 C25 120.27(15)
C23 C24 H24 119.9
C25 C24 H24 119.9
C24 C25 C26 120.30(18)
C24 C25 H25 119.8
C26 C25 H25 119.8
C21 C26 C25 120.26(16)
C21 C26 H26 119.9
C25 C26 H26 119.9

loop_
_geom_bond_atom_site_label_1
_geom_bond_atom_site_label_2
_geom_bond_distance
C1 C2 1.3566(18)
C1 C3 1.4903(19)
C1 C9 1.4914(17)
C2 C15 1.4904(18)
C2 C21 1.4916(18)
C3 C8 1.386(3)
C3 C4 1.390(3)
C4 C5 1.385(3)
C4 H4 0.9300
C5 C6 1.347(6)
C5 H5 0.9300
C6 C7 1.371(7)
C6 H6 0.9300
C7 C8 1.408(4)
C7 H7 0.9300
C8 H8 0.9300
C9 C10 1.388(2)
C9 C14 1.392(2)
C10 C11 1.391(2)
C10 H10 0.9300
C11 C12 1.365(3)
C11 H11 0.9300
C12 C13 1.382(3)
C12 H12 0.9300
C13 C14 1.391(2)
C13 H13 0.9300
C14 H14 0.9300
C15 C20 1.393(2)
C15 C16 1.394(2)
C16 C17 1.385(3)
C16 H16 0.9300
C17 C18 1.375(4)
C17 H17 0.9300
C18 C19 1.372(4)
C18 H18 0.9300
C19 C20 1.392(2)
C19 H19 0.9300
C20 H20 0.9300
C21 C26 1.384(2)
C21 C22 1.395(2)
C22 C23 1.385(2)
C22 H22 0.9300
C23 C24 1.366(3)
C23 H23 0.9300
C24 C25 1.380(3)
C24 H24 0.9300
C25 C26 1.385(2)
C25 H25 0.9300
C26 H26 0.9300

loop_
_geom_torsion_atom_site_label_1
_geom_torsion_atom_site_label_2
_geom_torsion_atom_site_label_3
_geom_torsion_atom_site_label_4
_geom_torsion
C3 C1 C2 C15 171.39(14)
C9 C1 C2 C15 -10.0(2)
C3 C1 C2 C21 -9.7(2)
C9 C1 C2 C21 168.96(14)
C2 C1 C3 C8 -46.6(2)
C9 C1 C3 C8 134.68(17)
C2 C1 C3 C4 135.69(16)
C9 C1 C3 C4 -43.1(2)
C8 C3 C4 C5 1.0(3)
C1 C3 C4 C5 178.78(18)
C3 C4 C5 C6 -0.6(4)
C4 C5 C6 C7 0.3(5)
C5 C6 C7 C8 -0.4(5)
C4 C3 C8 C7 -1.0(3)
C1 C3 C8 C7 -178.75(19)
C6 C7 C8 C3 0.7(4)
C2 C1 C9 C10 125.83(15)
C3 C1 C9 C10 -55.40(18)
C2 C1 C9 C14 -55.43(19)
C3 C1 C9 C14 123.34(15)
C14 C9 C10 C11 2.5(2)
C1 C9 C10 C11 -178.73(14)
C9 C10 C11 C12 -2.2(3)
C10 C11 C12 C13 0.7(3)
C11 C12 C13 C14 0.6(3)
C12 C13 C14 C9 -0.3(2)
C10 C9 C14 C13 -1.3(2)
C1 C9 C14 C13 179.96(14)
C1 C2 C15 C20 135.24(15)
C21 C2 C15 C20 -43.74(18)
C1 C2 C15 C16 -45.7(2)
C21 C2 C15 C16 135.31(14)
C20 C15 C16 C17 -1.8(2)
C2 C15 C16 C17 179.08(15)
C15 C16 C17 C18 0.6(3)
C16 C17 C18 C19 1.0(3)
C17 C18 C19 C20 -1.2(3)
C18 C19 C20 C15 -0.1(3)
C16 C15 C20 C19 1.6(2)
C2 C15 C20 C19 -179.30(14)
C1 C2 C21 C26 -48.7(2)
C15 C2 C21 C26 130.25(15)
C1 C2 C21 C22 134.12(16)
C15 C2 C21 C22 -46.90(19)
C26 C21 C22 C23 2.1(2)
C2 C21 C22 C23 179.29(14)
C21 C22 C23 C24 -0.5(3)
C22 C23 C24 C25 -1.1(3)
C23 C24 C25 C26 1.1(3)
C22 C21 C26 C25 -2.1(2)
C2 C21 C26 C25 -179.27(16)
C24 C25 C26 C21 0.5(3)
